data_4313348
loop_
_publ_author_name
'Hisashi Konaka'
'Liang Ping Wu'
'Megumu Munakata'
'Takayoshi Kuroda-Sowa'
'Masahiko Maekawa'
'Yusaku Suenaga'

_publ_section_title
;
 Syntheses and Structures of Photochromic Silver(I) Coordination Polymers
 with cis-1,2-Dicyano-1,2-bis(2,4,5-trimethyl-3-thienyl)ethene
;
_journal_name_full 'Inorganic Chemistry'
_journal_page_first 1928
_journal_page_last 1934
_journal_paper_doi 10.1021/ic020525n
_journal_volume 42
_journal_year 2003
_chemical_formula_moiety 'C26 H18 Ag2 F14 N2 O4 S2 '
_chemical_formula_sum 'C26 H18 Ag2 F14 N2 O4 S2'
_chemical_formula_weight 968.27
_space_group_IT_number 15
_symmetry_cell_setting monoclinic
_symmetry_Int_Tables_number 15
_symmetry_space_group_name_Hall '-C 2yc'
_symmetry_space_group_name_H-M 'C 1 2/c 1'
_cell_angle_alpha 90
_cell_angle_beta 99.7825(9)
_cell_angle_gamma 90
_cell_formula_units_Z 4
_cell_length_a 25.038(5)
_cell_length_b 10.574(2)
_cell_length_c 12.3950(4)
_cell_measurement_reflns_used 13240
_cell_measurement_temperature 296.2
_cell_measurement_theta_max 27.6
_cell_measurement_theta_min 1.6
_cell_volume 3233.9(9)
_computing_cell_refinement D*TREK
_computing_data_collection D*TREK
_computing_data_reduction 'teXsan Ver. 1.11'
_computing_publication_material 'teXsan Ver. 1.11'
_computing_structure_refinement SHELXL97
_computing_structure_solution SIR97
_diffrn_measured_fraction_theta_full 1.00
_diffrn_measured_fraction_theta_max 1.00
_diffrn_measurement_device_type 'Quantum CCD/Rigaku AFC7'
_diffrn_measurement_method \w
_diffrn_radiation_type 'Mo K\a'
_diffrn_radiation_wavelength 0.7107
_diffrn_reflns_av_R_equivalents 0.029
_diffrn_reflns_limit_h_max 32
_diffrn_reflns_limit_h_min -32
_diffrn_reflns_limit_k_max 13
_diffrn_reflns_limit_k_min -13
_diffrn_reflns_limit_l_max 11
_diffrn_reflns_limit_l_min -16
_diffrn_reflns_number 13240
_diffrn_reflns_theta_full 27.65
_diffrn_reflns_theta_max 27.65
_diffrn_reflns_theta_min 1.65
_exptl_absorpt_coefficient_mu 1.454
_exptl_absorpt_correction_T_max 0.890
_exptl_absorpt_correction_T_min 0.741
_exptl_absorpt_correction_type multi-scan
_exptl_absorpt_process_details '(Jacobson, 1998)'
_exptl_crystal_colour yellow
_exptl_crystal_density_diffrn 1.989
_exptl_crystal_density_method 'not measured'
_exptl_crystal_description platelet
_exptl_crystal_F_000 1888.0
_exptl_crystal_size_max 0.200
_exptl_crystal_size_mid 0.200
_exptl_crystal_size_min 0.080
_refine_diff_density_max 0.85
_refine_diff_density_min -0.56
_refine_ls_extinction_coef 0.0039
_refine_ls_extinction_expression Fc^*^=kFc[1+0.001xFc^2^\l^3^/sin(2\q)]^-1/4^
_refine_ls_extinction_method SHELXL
_refine_ls_goodness_of_fit_ref 1.079
_refine_ls_hydrogen_treatment noref
_refine_ls_number_parameters 227
_refine_ls_number_reflns 2892
_refine_ls_R_factor_gt 0.0526
_refine_ls_shift/su_max 0.0010
_refine_ls_structure_factor_coef Fsqd
_refine_ls_weighting_details 'w = 1/[\s^2^(Fo^2^) + (0.0902P)^2^+10.1108P] where P=(Fo^2^+2Fc^2^)/3'
_refine_ls_weighting_scheme calc
_refine_ls_wR_factor_ref 0.1614
_reflns_number_gt 2892
_reflns_number_total 3703
_reflns_threshold_expression >2.0sigma(I)
_cod_data_source_file ic020525n_4.cif
_cod_data_source_block '[Ag2(cis-dbe)(C3F7COO)2]_(4)'
_cod_original_sg_symbol_Hall '-C 2yc '
_cod_original_sg_symbol_H-M 'C 2/c '
_cod_original_formula_sum 'C26 H18 Ag2 F14 N2 O4 S2 '
_cod_database_code 4313348

loop_
_symmetry_equiv_pos_as_xyz
x,y,z
-x,y,1/2-z
-x,-y,-z
x,-y,1/2+z
1/2+x,1/2+y,z
1/2-x,1/2+y,1/2-z
1/2-x,1/2-y,-z
1/2+x,1/2-y,1/2+z

loop_
_atom_site_label
_atom_site_type_symbol
_atom_site_fract_x
_atom_site_fract_y
_atom_site_fract_z
_atom_site_U_iso_or_equiv
_atom_site_adp_type
_atom_site_occupancy
_atom_site_calc_flag
_atom_site_refinement_flags
_atom_site_disorder_assembly
_atom_site_disorder_group
Ag(1) Ag 0.46826(2) 0.45447(4) 0.09536(3) 0.0561(2) Uani 1.00 d . . .
S(1) S 0.44913(5) 0.2047(1) 0.02763(9) 0.0466(3) Uani 1.00 d . . .
F(1) F 0.3401(2) 0.3841(5) -0.2570(5) 0.114(2) Uani 1.00 d . . .
F(2) F 0.3563(2) 0.5491(5) -0.3408(4) 0.095(2) Uani 1.00 d . . .
F(3) F 0.2913(2) 0.4911(8) -0.1086(7) 0.141(3) Uani 1.00 d . . .
F(4) F 0.2628(2) 0.5628(8) -0.2836(5) 0.165(3) Uani 1.00 d . . .
F(5) F 0.2615(2) 0.7230(6) -0.1261(6) 0.141(2) Uani 1.00 d . . .
F(6) F 0.3248(4) 0.7530(7) -0.2424(7) 0.183(3) Uani 1.00 d . . .
F(7) F 0.3460(2) 0.6969(7) -0.0681(7) 0.171(3) Uani 1.00 d . . .
O(1) O 0.4099(2) 0.4617(4) -0.0752(4) 0.071(1) Uani 1.00 d . . .
O(2) O 0.4466(2) 0.5681(4) -0.2013(4) 0.063(1) Uani 1.00 d . . .
N(1) N 0.4493(2) -0.3264(4) 0.1275(4) 0.059(1) Uani 1.00 d . . .
C(1) C 0.4896(2) 0.0977(4) 0.1077(3) 0.0387(9) Uani 1.00 d . . .
C(2) C 0.4577(2) 0.0053(4) 0.1412(4) 0.0379(8) Uani 1.00 d . . .
C(3) C 0.4005(2) 0.0228(4) 0.1045(4) 0.0430(9) Uani 1.00 d . . .
C(4) C 0.3897(2) 0.1289(5) 0.0425(4) 0.048(1) Uani 1.00 d . . .
C(5) C 0.4805(2) -0.1063(4) 0.2046(3) 0.0374(8) Uani 1.00 d . . .
C(6) C 0.4619(2) -0.2288(4) 0.1626(4) 0.0439(10) Uani 1.00 d . . .
C(7) C 0.5492(2) 0.1137(5) 0.1265(4) 0.0451(10) Uani 1.00 d . . .
C(8) C 0.3573(2) -0.0614(6) 0.1359(6) 0.061(1) Uani 1.00 d . . .
C(9) C 0.3363(2) 0.1811(6) -0.0121(5) 0.067(1) Uani 1.00 d . . .
C(10) C 0.4097(2) 0.5143(5) -0.1650(5) 0.049(1) Uani 1.00 d . . .
C(11) C 0.3538(2) 0.5070(6) -0.2425(5) 0.058(1) Uani 1.00 d . . .
C(12) C 0.3058(3) 0.567(1) -0.2042(8) 0.124(4) Uani 1.00 d . . .
C(13) C 0.3051(4) 0.677(1) -0.151(1) 0.152(6) Uani 1.00 d . . .
H(1) H 0.5653 0.0434 0.0967 0.0542 Uiso 1.00 calc . . .
H(2) H 0.5582 0.1891 0.0921 0.0542 Uiso 1.00 calc . . .
H(3) H 0.5624 0.1187 0.2030 0.0542 Uiso 1.00 calc . . .
H(4) H 0.3353 -0.0140 0.1764 0.0738 Uiso 1.00 calc . . .
H(5) H 0.3356 -0.0941 0.0717 0.0738 Uiso 1.00 calc . . .
H(6) H 0.3738 -0.1293 0.1796 0.0738 Uiso 1.00 calc . . .
H(7) H 0.3421 0.2573 -0.0490 0.0802 Uiso 1.00 calc . . .
H(8) H 0.3187 0.1213 -0.0633 0.0802 Uiso 1.00 calc . . .
H(9) H 0.3143 0.1979 0.0415 0.0802 Uiso 1.00 calc . . .

loop_
_atom_site_aniso_label
_atom_site_aniso_U_11
_atom_site_aniso_U_22
_atom_site_aniso_U_33
_atom_site_aniso_U_12
_atom_site_aniso_U_13
_atom_site_aniso_U_23
Ag(1) 0.0507(3) 0.0525(3) 0.0597(3) 0.0010(2) -0.0055(2) -0.0103(2)
S(1) 0.0579(7) 0.0382(5) 0.0414(6) -0.0018(5) 0.0021(5) 0.0041(4)
F(1) 0.090(3) 0.108(4) 0.129(4) -0.035(3) -0.025(3) -0.008(3)
F(2) 0.065(2) 0.154(5) 0.061(2) 0.012(2) -0.002(2) 0.025(2)
F(3) 0.089(3) 0.166(5) 0.166(6) -0.013(4) 0.021(4) 0.091(5)
F(4) 0.057(3) 0.31(1) 0.108(4) 0.053(4) -0.032(3) -0.032(5)
F(5) 0.084(3) 0.131(5) 0.219(7) 0.028(3) 0.057(4) -0.027(4)
F(6) 0.261(9) 0.116(5) 0.185(7) -0.042(5) 0.072(7) 0.047(5)
F(7) 0.088(3) 0.166(6) 0.245(8) 0.012(4) -0.011(4) -0.125(6)
O(1) 0.072(3) 0.071(3) 0.060(3) -0.003(2) -0.017(2) 0.013(2)
O(2) 0.045(2) 0.067(2) 0.074(3) -0.001(2) 0.001(2) -0.009(2)
N(1) 0.067(3) 0.042(2) 0.064(3) -0.012(2) -0.001(2) -0.003(2)
C(1) 0.051(2) 0.034(2) 0.031(2) -0.003(2) 0.008(2) -0.003(2)
C(2) 0.042(2) 0.037(2) 0.034(2) -0.004(2) 0.005(2) 0.000(2)
C(3) 0.042(2) 0.044(2) 0.040(2) -0.002(2) 0.000(2) -0.004(2)
C(4) 0.046(2) 0.049(2) 0.046(2) 0.002(2) 0.001(2) -0.005(2)
C(5) 0.042(2) 0.035(2) 0.035(2) -0.002(2) 0.008(2) 0.002(2)
C(6) 0.050(2) 0.040(2) 0.041(2) -0.004(2) 0.006(2) 0.004(2)
C(7) 0.049(2) 0.051(3) 0.036(2) -0.010(2) 0.009(2) 0.003(2)
C(8) 0.046(3) 0.064(3) 0.074(4) -0.006(2) 0.010(3) 0.004(3)
C(9) 0.058(3) 0.067(3) 0.067(3) 0.009(3) -0.012(3) 0.006(3)
C(10) 0.041(2) 0.047(2) 0.055(3) 0.009(2) -0.003(2) -0.001(2)
C(11) 0.047(3) 0.072(3) 0.052(3) -0.002(2) -0.002(2) 0.003(3)
C(12) 0.065(4) 0.21(1) 0.090(6) 0.056(6) -0.018(4) -0.032(7)
C(13) 0.063(5) 0.15(1) 0.24(2) 0.010(5) 0.010(7) -0.10(1)

loop_
_atom_type_symbol
_atom_type_description
_atom_type_scat_dispersion_real
_atom_type_scat_dispersion_imag
_atom_type_scat_source
Ag Ag -0.897 1.101
;International Tables for Crystallography
(1992, Vol. C, Tables 4.2.6.8 and 6.1.1.4)
;
S S 0.125 0.123
;International Tables for Crystallography
(1992, Vol. C, Tables 4.2.6.8 and 6.1.1.4)
;
F F 0.017 0.010
;International Tables for Crystallography
(1992, Vol. C, Tables 4.2.6.8 and 6.1.1.4)
;
O O 0.011 0.006
;International Tables for Crystallography
(1992, Vol. C, Tables 4.2.6.8 and 6.1.1.4)
;
N N 0.006 0.003
;International Tables for Crystallography
(1992, Vol. C, Tables 4.2.6.8 and 6.1.1.4)
;
C C 0.003 0.002
;International Tables for Crystallography
(1992, Vol. C, Tables 4.2.6.8 and 6.1.1.4)
;
H H 0.000 0.000
;International Tables for Crystallography
(1992, Vol. C, Table 6.1.1.4)
;

loop_
_geom_angle_atom_site_label_1
_geom_angle_atom_site_label_2
_geom_angle_atom_site_label_3
_geom_angle
_geom_angle_site_symmetry_1
_geom_angle_site_symmetry_2
_geom_angle_site_symmetry_3
_geom_angle_publ_flag
S(1) Ag(1) O(1) 73.3(1) . . . yes
S(1) Ag(1) O(2) 99.6(1) . . 3_665 yes
S(1) Ag(1) N(1) 158.7(1) . . 1_565 yes
O(1) Ag(1) O(2) 151.8(2) . . 3_665 yes
O(1) Ag(1) N(1) 90.5(1) . . 1_565 yes
O(2) Ag(1) N(1) 101.1(1) 3_665 . 1_565 yes
Ag(1) S(1) C(1) 113.3(1) . . . yes
Ag(1) S(1) C(4) 120.9(2) . . . yes
C(1) S(1) C(4) 93.9(2) . . . yes
Ag(1) O(1) C(10) 136.5(4) . . . yes
Ag(1) O(2) C(10) 114.8(3) 3_665 . . yes
Ag(1) N(1) C(6) 151.8(4) 1_545 . . yes
S(1) C(1) C(2) 109.2(3) . . . yes
S(1) C(1) C(7) 119.8(3) . . . yes
C(2) C(1) C(7) 131.0(4) . . . yes
C(1) C(2) C(3) 114.3(4) . . . yes
C(1) C(2) C(5) 122.6(4) . . . yes
C(3) C(2) C(5) 122.9(4) . . . yes
C(2) C(3) C(4) 112.1(4) . . . yes
C(2) C(3) C(8) 124.3(4) . . . yes
C(4) C(3) C(8) 123.5(4) . . . yes
S(1) C(4) C(3) 110.5(3) . . . yes
S(1) C(4) C(9) 120.0(4) . . . yes
C(3) C(4) C(9) 129.5(5) . . . yes
C(2) C(5) C(5) 126.8(2) . . 2_655 yes
C(2) C(5) C(6) 117.0(3) . . . yes
C(5) C(5) C(6) 116.1(2) 2_655 . . yes
N(1) C(6) C(5) 177.0(5) . . . yes
O(1) C(10) O(2) 130.0(5) . . . yes
O(1) C(10) C(11) 113.4(5) . . . yes
O(2) C(10) C(11) 116.6(5) . . . yes
F(1) C(11) F(2) 104.8(5) . . . yes
F(1) C(11) C(10) 108.1(5) . . . yes
F(1) C(11) C(12) 104.4(6) . . . yes
F(2) C(11) C(10) 112.2(5) . . . yes
F(2) C(11) C(12) 108.5(6) . . . yes
C(10) C(11) C(12) 117.8(6) . . . yes
F(3) C(12) F(4) 106.7(8) . . . yes
F(3) C(12) C(11) 109.4(8) . . . yes
F(3) C(12) C(13) 92.8(10) . . . yes
F(4) C(12) C(11) 109.9(8) . . . yes
F(4) C(12) C(13) 108.4(10) . . . yes
C(11) C(12) C(13) 126.9(8) . . . yes
F(5) C(13) F(6) 111(1) . . . yes
F(5) C(13) F(7) 109(1) . . . yes
F(5) C(13) C(12) 122.3(9) . . . yes
F(6) C(13) F(7) 100.6(8) . . . yes
F(6) C(13) C(12) 93(1) . . . yes
F(7) C(13) C(12) 116.2(9) . . . yes
C(1) C(7) H(1) 109.5 . . . no
C(1) C(7) H(2) 109.5 . . . no
C(1) C(7) H(3) 109.5 . . . no
H(1) C(7) H(2) 109.5 . . . no
H(1) C(7) H(3) 109.5 . . . no
H(2) C(7) H(3) 109.5 . . . no
C(3) C(8) H(4) 109.5 . . . no
C(3) C(8) H(5) 109.5 . . . no
C(3) C(8) H(6) 109.5 . . . no
H(4) C(8) H(5) 109.5 . . . no
H(4) C(8) H(6) 109.5 . . . no
H(5) C(8) H(6) 109.5 . . . no
C(4) C(9) H(7) 109.5 . . . no
C(4) C(9) H(8) 109.5 . . . no
C(4) C(9) H(9) 109.5 . . . no
H(7) C(9) H(8) 109.5 . . . no
H(7) C(9) H(9) 109.5 . . . no
H(8) C(9) H(9) 109.5 . . . no

loop_
_geom_bond_atom_site_label_1
_geom_bond_atom_site_label_2
_geom_bond_distance
_geom_bond_site_symmetry_1
_geom_bond_site_symmetry_2
_geom_bond_publ_flag
Ag(1) S(1) 2.788(1) . . yes
Ag(1) O(1) 2.357(4) . . yes
Ag(1) O(2) 2.318(4) . 3_665 yes
Ag(1) N(1) 2.412(4) . 1_565 yes
S(1) C(1) 1.717(4) . . yes
S(1) C(4) 1.727(5) . . yes
F(1) C(11) 1.348(9) . . yes
F(2) C(11) 1.309(8) . . yes
F(3) C(12) 1.53(1) . . yes
F(4) C(12) 1.330(10) . . yes
F(5) C(13) 1.28(1) . . yes
F(6) C(13) 1.54(2) . . yes
F(7) C(13) 1.34(1) . . yes
O(1) C(10) 1.244(7) . . yes
O(2) C(10) 1.233(7) . . yes
N(1) C(6) 1.142(6) . . yes
C(1) C(2) 1.370(6) . . yes
C(1) C(7) 1.481(7) . . yes
C(2) C(3) 1.439(6) . . yes
C(2) C(5) 1.477(6) . . yes
C(3) C(4) 1.361(7) . . yes
C(3) C(8) 1.502(8) . . yes
C(4) C(9) 1.497(7) . . yes
C(5) C(5) 1.361(8) . 2_655 yes
C(5) C(6) 1.444(6) . . yes
C(10) C(11) 1.559(7) . . yes
C(11) C(12) 1.51(1) . . yes
C(12) C(13) 1.34(2) . . yes
C(7) H(1) 0.950 . . no
C(7) H(2) 0.950 . . no
C(7) H(3) 0.950 . . no
C(8) H(4) 0.950 . . no
C(8) H(5) 0.950 . . no
C(8) H(6) 0.950 . . no
C(9) H(7) 0.950 . . no
C(9) H(8) 0.950 . . no
C(9) H(9) 0.950 . . no

loop_
_geom_contact_atom_site_label_1
_geom_contact_atom_site_label_2
_geom_contact_distance
_geom_contact_site_symmetry_1
_geom_contact_site_symmetry_2
_geom_contact_publ_flag
Ag(1) S(1) 2.788(1) . . ?
Ag(1) O(2) 2.678(5) . 4_565 ?
Ag(1) F(2) 3.039(5) . 4_565 ?
Ag(1) C(10) 3.543(6) . 4_565 ?
S(1) C(6) 3.516(5) . 3_655 ?
F(1) F(5) 3.198(7) . 6_544 ?
F(1) N(1) 3.352(8) . 4_554 ?
F(2) N(1) 3.382(7) . 4_554 ?
F(2) O(1) 3.403(7) . 4_564 ?
F(2) F(3) 3.465(8) . 4_564 ?
F(2) C(9) 3.540(8) . 4_564 ?
F(4) C(9) 3.465(8) . 6_554 ?
F(5) F(5) 3.32(2) . 7_565 ?
F(5) C(8) 3.415(8) . 7_555 ?
F(6) C(9) 3.47(1) . 4_564 ?
F(6) C(4) 3.58(1) . 4_564 ?
O(2) O(2) 3.115(9) . 2_654 ?
O(2) N(1) 3.331(6) . 4_554 ?
N(1) C(10) 3.523(7) . 4_555 ?
C(1) C(1) 3.484(9) . 3_655 ?
C(2) C(7) 3.525(6) . 3_655 ?
Ag(1) Ag(1) 3.2122(9) . 3_665 ?
